data_4514373
loop_
_publ_author_name
'Venkatramaiah, N.'
'Kumar, G. Dinesh'
'Chandrasekaran, Yogesh'
'Ganduri, Ramesh'
'Patil, Satish'

_publ_section_title
;
 Efficient Blue and Yellow Organic Light-Emitting Diodes Enabled by
 Aggregation-Induced Emission.
;
_journal_issue 4
_journal_name_full 'ACS applied materials &amp; interfaces'
_journal_page_first 3838
_journal_page_last 3847
_journal_paper_doi 10.1021/acsami.7b11025
_journal_volume 10
_journal_year 2018
_chemical_formula_moiety 'C50 H44 N3 O2'
_chemical_formula_sum 'C50 H44 N3 O2'
_chemical_formula_weight 718.88
_space_group_crystal_system monoclinic
_space_group_IT_number 14
_space_group_name_Hall '-P 2yn'
_space_group_name_H-M_alt 'P 1 21/n 1'
_symmetry_space_group_name_Hall '-P 2yn'
_symmetry_space_group_name_H-M 'P 1 21/n 1'
_atom_sites_solution_hydrogens geom
_atom_sites_solution_primary direct
_audit_creation_date 2016-08-26
_audit_creation_method
;
Olex2 1.2
(compiled 2015.01.26 svn.r3150 for OlexSys, GUI svn.r4998)
;
_cell_angle_alpha 90
_cell_angle_beta 99.286(7)
_cell_angle_gamma 90
_cell_formula_units_Z 4
_cell_length_a 8.8060(9)
_cell_length_b 15.6384(13)
_cell_length_c 27.2005(19)
_cell_measurement_reflns_used 5286
_cell_measurement_temperature 108(13)
_cell_measurement_theta_max 24.8180
_cell_measurement_theta_min 2.6290
_cell_volume 3696.7(6)
_computing_cell_refinement 'CrysAlisPro 1.171.38.41 (Rigaku OD, 2015)'
_computing_data_collection 'CrysAlisPro 1.171.38.41 (Rigaku OD, 2015)'
_computing_data_reduction 'CrysAlisPro 1.171.38.41 (Rigaku OD, 2015)'
_computing_molecular_graphics 'Olex2 (Dolomanov et al., 2009)'
_computing_publication_material 'Olex2 (Dolomanov et al., 2009)'
_computing_structure_refinement 'ShelXL (Sheldrick, 2008)'
_computing_structure_solution 'ShelXT (Sheldrick, 2015)'
_diffrn_ambient_environment N~2~
_diffrn_ambient_temperature 108(13)
_diffrn_detector 'CCD plate'
_diffrn_detector_area_resol_mean 8.0419
_diffrn_detector_type Eos
_diffrn_measured_fraction_theta_full 0.999
_diffrn_measured_fraction_theta_max 0.999
_diffrn_measurement_details
;
List of Runs (angles in degrees, time in seconds):

  # Type    Start    End  Width  t~exp~   \w     \q     \k     \f   Frames
--------------------------------------------------------------------------
  1  \w    -81.00 -15.00   1.00   18.00    --  -17.24 -57.00  30.00   66
  2  \w    -86.00 -49.00   1.00   18.00    --  -17.24 -57.00   0.00   37
  3  \w    -71.00 -39.00   1.00   18.00    --  -17.24-179.00   0.00   32
  4  \w    -84.00  -1.00   1.00   18.00    --  -17.24 -57.00 -60.00   83
  5  \w    -90.00 -35.00   1.00   18.00    --  -17.24-179.00  90.00   55
  6  \w    -53.00 -27.00   1.00   18.00    --  -17.24 -77.00  30.00   26
  7  \w    -15.00  11.00   1.00   18.00    --  -17.24 -77.00  30.00   26
  8  \w    -12.00  14.00   1.00   18.00    --  -17.24 -83.00-139.00   26
  9  \w      4.00  86.00   1.00   18.00    --   21.46  57.00 -60.00   82
 10  \w    -19.00  61.00   1.00   18.00    --   21.46 -99.00-180.00   80
;
_diffrn_measurement_device 'four-circle diffractometer'
_diffrn_measurement_device_type 'Xcalibur, Eos, Nova'
_diffrn_measurement_method '\w scans'
_diffrn_orient_matrix_type 'CrysAlisPro convention (1999,Acta A55,543-557)'
_diffrn_orient_matrix_UB_11 -0.0535729000
_diffrn_orient_matrix_UB_12 -0.0336726000
_diffrn_orient_matrix_UB_13 -0.0066366000
_diffrn_orient_matrix_UB_21 -0.0511157000
_diffrn_orient_matrix_UB_22 0.0195121000
_diffrn_orient_matrix_UB_23 0.0143736000
_diffrn_orient_matrix_UB_31 -0.0342840000
_diffrn_orient_matrix_UB_32 0.0231954000
_diffrn_orient_matrix_UB_33 -0.0211902000
_diffrn_radiation_monochromator mirror
_diffrn_radiation_probe x-ray
_diffrn_radiation_type MoK\a
_diffrn_radiation_wavelength 0.71073
_diffrn_reflns_av_R_equivalents 0.0819
_diffrn_reflns_av_unetI/netI 0.0718
_diffrn_reflns_Laue_measured_fraction_full 0.999
_diffrn_reflns_Laue_measured_fraction_max 0.999
_diffrn_reflns_limit_h_max 10
_diffrn_reflns_limit_h_min -10
_diffrn_reflns_limit_k_max 18
_diffrn_reflns_limit_k_min -14
_diffrn_reflns_limit_l_max 32
_diffrn_reflns_limit_l_min -27
_diffrn_reflns_number 33348
_diffrn_reflns_point_group_measured_fraction_full 0.999
_diffrn_reflns_point_group_measured_fraction_max 0.999
_diffrn_reflns_theta_full 24.999
_diffrn_reflns_theta_max 24.999
_diffrn_reflns_theta_min 2.577
_diffrn_source 'micro-focus sealed X-ray tube'
_diffrn_source_type 'Mova (Mo) X-ray Source'
_exptl_absorpt_coefficient_mu 0.079
_exptl_absorpt_correction_T_max 1.00000
_exptl_absorpt_correction_T_min 0.73935
_exptl_absorpt_correction_type multi-scan
_exptl_absorpt_process_details
;
CrysAlisPro 1.171.38.41 (Rigaku Oxford Diffraction, 2015)
Empirical absorption correction using spherical harmonics,
 implemented in SCALE3 ABSPACK scaling algorithm.
;
_exptl_crystal_colour 'clear yellowish colourless'
_exptl_crystal_colour_lustre clear
_exptl_crystal_colour_modifier yellowish
_exptl_crystal_colour_primary colourless
_exptl_crystal_density_diffrn 1.292
_exptl_crystal_description plate
_exptl_crystal_F_000 1524
_exptl_crystal_size_max 0.29
_exptl_crystal_size_mid 0.21
_exptl_crystal_size_min 0.13
_refine_diff_density_max 0.960
_refine_diff_density_min -0.601
_refine_diff_density_rms 0.100
_refine_ls_extinction_method none
_refine_ls_goodness_of_fit_ref 1.055
_refine_ls_hydrogen_treatment constr
_refine_ls_matrix_type full
_refine_ls_number_parameters 498
_refine_ls_number_reflns 6524
_refine_ls_number_restraints 0
_refine_ls_restrained_S_all 1.055
_refine_ls_R_factor_all 0.1329
_refine_ls_R_factor_gt 0.0959
_refine_ls_shift/su_max 0.000
_refine_ls_shift/su_mean 0.000
_refine_ls_structure_factor_coef Fsqd
_refine_ls_weighting_details 'w=1/[\s^2^(Fo^2^)+(0.1622P)^2^+5.0476P] where P=(Fo^2^+2Fc^2^)/3'
_refine_ls_weighting_scheme calc
_refine_ls_wR_factor_gt 0.2683
_refine_ls_wR_factor_ref 0.2982
_reflns_Friedel_coverage 0.000
_reflns_number_gt 4452
_reflns_number_total 6524
_reflns_threshold_expression 'I > 2\s(I)'
_cod_data_source_file am7b11025_si_002.cif
_cod_data_source_block cbzmi-di6-red
_cod_depositor_comments 'Adding full bibliography for 4514373--4514374.cif.'
_cod_original_cell_volume 3696.7(5)
_cod_database_code 4514373
_chemical_oxdiff_formula 'C H N O'
_shelx_space_group_comment
;
The symmetry employed for this shelxl refinement is uniquely defined
by the following loop, which should always be used as a source of
symmetry information in preference to the above space-group names.
They are only intended as comments.
;
_reflns_odcompleteness_completeness 99.90
_reflns_odcompleteness_iscentric 1
_reflns_odcompleteness_theta 27.42
_olex2_refinement_description
;
1. Fixed Uiso
 At 1.2 times of:
  All C(H) groups, All C(H,H) groups
 At 1.5 times of:
  All C(H,H,H) groups
2.a Ternary CH refined with riding coordinates:
 C42(H01D)
2.b Secondary CH2 refined with riding coordinates:
 C41(H01A,H01B), C44(H6A,H6B), C45(H3AA,H3AB), C47(H1AA,H1AB), C48(H2AA,H2AB),
 C50(H2A,H2B)
2.c Aromatic/amide H refined with riding coordinates:
 C33(H009), C26(H00C), C29(H00J), C36(H00K), C30(H00M), C32(H00N), C27(H00P),
 C23(H00Q), C22(H00R), C2(H00S), C35(H00T), C20(H00U), C14(H00V), C21(H00X),
 C17(H010), C11(H011), C15(H012), C3(H013), C5(H014), C4(H016), C16(H017),
 C10(H018), C9(H019), C8(H01C), C43(H0AA)
2.d Idealised Me refined as rotating group:
 C46(H4A,H4B,H4C), C49(H1A,H1B,H1C)
;
_shelx_shelxl_version_number 2014/7
_olex2_submission_special_instructions 'No special instructions were received'
_oxdiff_exptl_absorpt_empirical_details
;
Empirical correction (ABSPACK) includes:
- Absorption correction using spherical harmonics
- Frame scaling
- Detector area scaling
;
_oxdiff_exptl_absorpt_empirical_full_max 1.312
_oxdiff_exptl_absorpt_empirical_full_min 0.874

loop_
_space_group_symop_operation_xyz
'x, y, z'
'-x+1/2, y+1/2, -z+1/2'
'-x, -y, -z'
'x-1/2, -y-1/2, z-1/2'

loop_
_atom_site_label
_atom_site_type_symbol
_atom_site_fract_x
_atom_site_fract_y
_atom_site_fract_z
_atom_site_U_iso_or_equiv
_atom_site_adp_type
_atom_site_occupancy
_atom_site_site_symmetry_order
_atom_site_calc_flag
_atom_site_refinement_flags_posn
O2 O 1.0876(3) 0.88262(19) 0.60039(11) 0.0328(7) Uani 1 1 d .
O1 O 1.0817(4) 0.59663(19) 0.63286(11) 0.0349(7) Uani 1 1 d .
N2 N 0.6402(4) 0.4111(2) 0.44679(12) 0.0262(8) Uani 1 1 d .
N1 N 1.1099(4) 0.7439(2) 0.62895(12) 0.0295(8) Uani 1 1 d .
N3 N 0.6412(4) 0.9419(2) 0.38282(12) 0.0270(8) Uani 1 1 d .
C24 C 0.6391(4) 0.3243(3) 0.45987(15) 0.0254(9) Uani 1 1 d .
C34 C 0.8674(4) 0.8127(2) 0.51020(15) 0.0239(9) Uani 1 1 d .
C28 C 0.8707(4) 0.6092(2) 0.53374(14) 0.0234(9) Uani 1 1 d .
C33 C 0.9354(5) 0.8832(3) 0.49086(15) 0.0267(9) Uani 1 1 d .
H009 H 1.0320 0.9016 0.5061 0.032 Uiso 1 1 calc R
C39 C 1.0550(5) 0.8072(3) 0.59513(15) 0.0269(9) Uani 1 1 d .
C37 C 0.9469(4) 0.6800(3) 0.56321(14) 0.0240(9) Uani 1 1 d .
C26 C 0.7085(5) 0.4841(3) 0.52673(15) 0.0272(9) Uani 1 1 d .
H00C H 0.6490 0.4452 0.5412 0.033 Uiso 1 1 calc R
C40 C 1.0500(5) 0.6644(3) 0.61203(15) 0.0274(9) Uani 1 1 d .
C12 C 0.7007(5) 0.9512(3) 0.33858(15) 0.0289(9) Uani 1 1 d .
C38 C 0.9487(4) 0.7648(2) 0.55330(15) 0.0241(9) Uani 1 1 d .
C19 C 0.5464(5) 0.2789(3) 0.42150(15) 0.0271(9) Uani 1 1 d .
C13 C 0.5452(5) 0.4215(3) 0.40039(14) 0.0264(9) Uani 1 1 d .
C25 C 0.7189(4) 0.4771(3) 0.47620(15) 0.0254(9) Uani 1 1 d .
C29 C 0.8809(4) 0.6011(3) 0.48309(15) 0.0259(9) Uani 1 1 d .
H00J H 0.9377 0.6408 0.4682 0.031 Uiso 1 1 calc R
C36 C 0.6450(4) 0.8314(3) 0.44620(15) 0.0276(9) Uani 1 1 d .
H00K H 0.5471 0.8144 0.4313 0.033 Uiso 1 1 calc R
C31 C 0.7159(5) 0.8997(3) 0.42639(15) 0.0270(9) Uani 1 1 d .
C30 C 0.8084(4) 0.5352(3) 0.45485(15) 0.0269(9) Uani 1 1 d .
H00M H 0.8194 0.5296 0.4216 0.032 Uiso 1 1 calc R
C32 C 0.8607(5) 0.9260(3) 0.44932(15) 0.0282(9) Uani 1 1 d .
H00N H 0.9077 0.9726 0.4367 0.034 Uiso 1 1 calc R
C1 C 0.4907(5) 0.9722(3) 0.37543(15) 0.0277(9) Uani 1 1 d .
C27 C 0.7861(4) 0.5484(3) 0.55544(15) 0.0250(9) Uani 1 1 d .
H00P H 0.7820 0.5511 0.5894 0.030 Uiso 1 1 calc R
C23 C 0.7170(5) 0.2829(3) 0.50186(15) 0.0277(9) Uani 1 1 d .
H00Q H 0.7768 0.3131 0.5274 0.033 Uiso 1 1 calc R
C22 C 0.7018(5) 0.1944(3) 0.50409(17) 0.0320(10) Uani 1 1 d .
H00R H 0.7524 0.1650 0.5317 0.038 Uiso 1 1 calc R
C2 C 0.3880(5) 0.9782(3) 0.40936(16) 0.0297(10) Uani 1 1 d .
H00S H 0.4134 0.9576 0.4417 0.036 Uiso 1 1 calc R
C35 C 0.7189(5) 0.7883(3) 0.48800(15) 0.0272(9) Uani 1 1 d .
H00T H 0.6697 0.7431 0.5013 0.033 Uiso 1 1 calc R
C20 C 0.5343(5) 0.1897(3) 0.42457(17) 0.0331(10) Uani 1 1 d .
H00U H 0.4749 0.1587 0.3993 0.040 Uiso 1 1 calc R
C14 C 0.5047(5) 0.4951(3) 0.37336(16) 0.0326(10) Uani 1 1 d .
H00V H 0.5459 0.5479 0.3842 0.039 Uiso 1 1 calc R
C6 C 0.4525(5) 1.0022(3) 0.32596(15) 0.0335(10) Uani 1 1 d .
C21 C 0.6125(5) 0.1491(3) 0.46595(17) 0.0350(11) Uani 1 1 d .
H00X H 0.6055 0.0900 0.4685 0.042 Uiso 1 1 calc R
C18 C 0.4842(5) 0.3408(3) 0.38404(15) 0.0307(10) Uani 1 1 d .
C7 C 0.5860(5) 0.9867(3) 0.30225(15) 0.0345(11) Uani 1 1 d .
C17 C 0.3796(5) 0.3355(3) 0.33978(16) 0.0377(11) Uani 1 1 d .
H010 H 0.3391 0.2829 0.3284 0.045 Uiso 1 1 calc R
C11 C 0.8444(5) 0.9290(3) 0.32781(17) 0.0367(11) Uani 1 1 d .
H011 H 0.9201 0.9062 0.3521 0.044 Uiso 1 1 calc R
C15 C 0.4010(5) 0.4877(3) 0.32967(17) 0.0404(12) Uani 1 1 d .
H012 H 0.3731 0.5365 0.3107 0.048 Uiso 1 1 calc R
C3 C 0.2462(5) 1.0160(3) 0.39276(18) 0.0369(11) Uani 1 1 d .
H013 H 0.1759 1.0217 0.4147 0.044 Uiso 1 1 calc R
C5 C 0.3084(5) 1.0396(3) 0.31089(17) 0.0421(12) Uani 1 1 d .
H014 H 0.2816 1.0601 0.2786 0.051 Uiso 1 1 calc R
C41 C 1.2233(5) 0.7572(3) 0.67399(15) 0.0359(11) Uani 1 1 d .
H01A H 1.2959 0.8005 0.6671 0.043 Uiso 1 1 calc R
H01B H 1.2802 0.7045 0.6818 0.043 Uiso 1 1 calc R
C4 C 0.2065(5) 1.0459(3) 0.34393(18) 0.0424(12) Uani 1 1 d .
H016 H 0.1103 1.0704 0.3338 0.051 Uiso 1 1 calc R
C16 C 0.3370(5) 0.4090(3) 0.31315(17) 0.0419(12) Uani 1 1 d .
H017 H 0.2653 0.4062 0.2841 0.050 Uiso 1 1 calc R
C10 C 0.8707(6) 0.9422(3) 0.27940(18) 0.0423(12) Uani 1 1 d .
H018 H 0.9667 0.9289 0.2714 0.051 Uiso 1 1 calc R
C9 C 0.7577(6) 0.9748(3) 0.24261(17) 0.0452(13) Uani 1 1 d .
H019 H 0.7784 0.9818 0.2104 0.054 Uiso 1 1 calc R
C8 C 0.6148(6) 0.9970(4) 0.25337(17) 0.0461(13) Uani 1 1 d .
H01C H 0.5391 1.0184 0.2286 0.055 Uiso 1 1 calc R
C42 C 1.1572(7) 0.7836(4) 0.71791(18) 0.0547(15) Uani 1 1 d .
H01D H 1.1177 0.8418 0.7115 0.066 Uiso 1 1 calc R
C43 C 1.0480(14) 0.7389(7) 0.7364(4) 0.129(4) Uani 1 1 d .
H0AA H 1.0165 0.6853 0.7238 0.155 Uiso 1 1 calc R
C44 C 0.9749(18) 0.7806(10) 0.7804(5) 0.190(7) Uani 1 1 d .
H6A H 1.0594 0.7961 0.8064 0.228 Uiso 1 1 calc R
H6B H 0.9261 0.8336 0.7678 0.228 Uiso 1 1 calc R
C45 C 0.856(2) 0.7305(9) 0.8057(5) 0.197(7) Uani 1 1 d .
H3AA H 0.7709 0.7189 0.7792 0.236 Uiso 1 1 calc R
H3AB H 0.9040 0.6756 0.8146 0.236 Uiso 1 1 calc R
C46 C 0.785(2) 0.7552(10) 0.8483(5) 0.215(8) Uani 1 1 d .
H4A H 0.6971 0.7906 0.8373 0.322 Uiso 1 1 calc GR
H4B H 0.8580 0.7863 0.8717 0.322 Uiso 1 1 calc GR
H4C H 0.7530 0.7048 0.8641 0.322 Uiso 1 1 calc GR
C47 C 1.2736(16) 0.7874(8) 0.7622(4) 0.150(5) Uani 1 1 d .
H1AA H 1.3409 0.8351 0.7581 0.180 Uiso 1 1 calc R
H1AB H 1.3352 0.7358 0.7628 0.180 Uiso 1 1 calc R
C48 C 1.225(2) 0.7966(10) 0.8143(4) 0.189(6) Uani 1 1 d .
H2AA H 1.1612 0.8474 0.8139 0.227 Uiso 1 1 calc R
H2AB H 1.1604 0.7479 0.8194 0.227 Uiso 1 1 calc R
C49 C 0.981(2) 0.6290(8) 0.3569(4) 0.223(9) Uani 1 1 d .
H1A H 0.9353 0.5797 0.3393 0.335 Uiso 1 1 calc GR
H1B H 1.0260 0.6129 0.3901 0.335 Uiso 1 1 calc GR
H1C H 1.0586 0.6521 0.3398 0.335 Uiso 1 1 calc GR
C50 C 0.855(2) 0.6974(6) 0.3593(3) 0.198(8) Uani 1 1 d .
H2A H 0.8085 0.6863 0.3888 0.238 Uiso 1 1 calc R
H2B H 0.9045 0.7528 0.3639 0.238 Uiso 1 1 calc R

loop_
_atom_site_aniso_label
_atom_site_aniso_U_11
_atom_site_aniso_U_22
_atom_site_aniso_U_33
_atom_site_aniso_U_23
_atom_site_aniso_U_13
_atom_site_aniso_U_12
O2 0.0407(17) 0.0260(17) 0.0314(16) -0.0048(13) 0.0046(13) -0.0055(13)
O1 0.0465(18) 0.0283(17) 0.0275(16) 0.0010(13) -0.0010(13) 0.0054(14)
N2 0.0269(18) 0.0257(18) 0.0256(17) 0.0012(15) 0.0028(14) -0.0062(14)
N1 0.039(2) 0.0267(19) 0.0216(17) -0.0036(15) 0.0011(15) 0.0013(16)
N3 0.0282(18) 0.0273(19) 0.0254(18) 0.0002(15) 0.0045(14) 0.0000(15)
C24 0.025(2) 0.024(2) 0.028(2) -0.0002(18) 0.0090(17) -0.0020(17)
C34 0.024(2) 0.020(2) 0.028(2) -0.0069(17) 0.0065(16) -0.0007(16)
C28 0.022(2) 0.020(2) 0.027(2) -0.0008(17) -0.0003(16) 0.0052(16)
C33 0.026(2) 0.025(2) 0.030(2) -0.0046(18) 0.0045(17) -0.0013(17)
C39 0.030(2) 0.026(2) 0.026(2) -0.0021(18) 0.0071(17) -0.0005(18)
C37 0.026(2) 0.024(2) 0.023(2) -0.0045(17) 0.0071(16) -0.0013(16)
C26 0.029(2) 0.025(2) 0.028(2) 0.0019(18) 0.0071(18) -0.0015(17)
C40 0.029(2) 0.031(2) 0.023(2) -0.0025(18) 0.0058(17) 0.0031(18)
C12 0.034(2) 0.025(2) 0.028(2) -0.0046(18) 0.0043(18) -0.0085(18)
C38 0.024(2) 0.022(2) 0.027(2) -0.0034(17) 0.0076(17) 0.0004(16)
C19 0.026(2) 0.027(2) 0.030(2) -0.0024(18) 0.0095(17) -0.0035(17)
C13 0.027(2) 0.031(2) 0.022(2) -0.0023(18) 0.0057(17) -0.0049(17)
C25 0.023(2) 0.021(2) 0.031(2) -0.0013(17) 0.0013(17) -0.0007(16)
C29 0.026(2) 0.023(2) 0.029(2) 0.0014(17) 0.0071(17) -0.0015(16)
C36 0.021(2) 0.031(2) 0.030(2) -0.0008(19) 0.0016(17) -0.0024(17)
C31 0.029(2) 0.024(2) 0.029(2) -0.0029(18) 0.0066(18) 0.0013(17)
C30 0.027(2) 0.028(2) 0.026(2) -0.0012(18) 0.0049(17) 0.0022(18)
C32 0.032(2) 0.021(2) 0.032(2) 0.0003(18) 0.0073(18) -0.0029(17)
C1 0.028(2) 0.026(2) 0.028(2) 0.0003(18) -0.0004(17) -0.0063(17)
C27 0.027(2) 0.026(2) 0.023(2) -0.0006(17) 0.0058(16) 0.0029(17)
C23 0.030(2) 0.025(2) 0.028(2) -0.0041(18) 0.0057(18) -0.0023(17)
C22 0.030(2) 0.030(2) 0.038(2) 0.002(2) 0.0120(19) 0.0009(18)
C2 0.033(2) 0.026(2) 0.029(2) 0.0012(18) 0.0006(18) -0.0046(18)
C35 0.026(2) 0.025(2) 0.031(2) 0.0024(18) 0.0076(18) 0.0003(17)
C20 0.038(2) 0.028(2) 0.035(2) -0.010(2) 0.012(2) -0.0062(19)
C14 0.034(2) 0.034(2) 0.031(2) 0.0030(19) 0.0092(19) -0.0017(19)
C6 0.033(2) 0.040(3) 0.025(2) -0.0034(19) -0.0039(18) -0.007(2)
C21 0.041(3) 0.024(2) 0.042(3) -0.004(2) 0.014(2) -0.0029(19)
C18 0.032(2) 0.038(3) 0.023(2) -0.0051(19) 0.0104(18) -0.0045(19)
C7 0.040(3) 0.040(3) 0.022(2) -0.0061(19) 0.0023(19) -0.009(2)
C17 0.033(2) 0.051(3) 0.029(2) -0.012(2) 0.0038(19) -0.006(2)
C11 0.039(3) 0.033(2) 0.039(3) -0.003(2) 0.007(2) -0.010(2)
C15 0.038(3) 0.054(3) 0.028(2) 0.007(2) 0.004(2) 0.002(2)
C3 0.028(2) 0.035(3) 0.046(3) -0.004(2) 0.003(2) -0.0001(19)
C5 0.037(3) 0.055(3) 0.028(2) -0.001(2) -0.013(2) -0.002(2)
C41 0.044(3) 0.034(3) 0.027(2) 0.0011(19) -0.003(2) -0.002(2)
C4 0.026(2) 0.049(3) 0.048(3) 0.000(2) -0.007(2) 0.005(2)
C16 0.038(3) 0.062(3) 0.024(2) -0.002(2) -0.0017(19) -0.006(2)
C10 0.046(3) 0.042(3) 0.043(3) -0.009(2) 0.019(2) -0.011(2)
C9 0.063(3) 0.049(3) 0.026(2) -0.010(2) 0.012(2) -0.019(3)
C8 0.053(3) 0.059(3) 0.025(2) -0.007(2) 0.004(2) -0.013(3)
C42 0.060(4) 0.074(4) 0.028(3) -0.008(3) 0.003(3) 0.010(3)
C43 0.155(10) 0.123(8) 0.107(7) -0.031(7) 0.017(7) 0.006(7)
C44 0.185(14) 0.227(16) 0.169(12) 0.005(12) 0.061(11) 0.101(12)
C45 0.35(2) 0.142(11) 0.129(10) 0.005(8) 0.142(13) -0.009(12)
C46 0.298(19) 0.205(14) 0.141(10) 0.067(10) 0.036(12) 0.173(14)
C47 0.224(14) 0.117(9) 0.109(8) -0.038(7) 0.026(8) -0.003(9)
C48 0.30(2) 0.175(13) 0.096(8) -0.040(8) 0.044(10) -0.007(13)
C49 0.46(3) 0.129(11) 0.080(7) -0.004(7) 0.038(11) 0.067(15)
C50 0.46(3) 0.078(6) 0.047(5) 0.014(5) 0.017(9) 0.082(11)

loop_
_atom_type_symbol
_atom_type_description
_atom_type_scat_dispersion_real
_atom_type_scat_dispersion_imag
_atom_type_scat_source
C C 0.0033 0.0016 'International Tables Vol C Tables 4.2.6.8 and 6.1.1.4'
H H 0.0000 0.0000 'International Tables Vol C Tables 4.2.6.8 and 6.1.1.4'
N N 0.0061 0.0033 'International Tables Vol C Tables 4.2.6.8 and 6.1.1.4'
O O 0.0106 0.0060 'International Tables Vol C Tables 4.2.6.8 and 6.1.1.4'

loop_
_geom_angle_atom_site_label_1
_geom_angle_atom_site_label_2
_geom_angle_atom_site_label_3
_geom_angle
_geom_angle_site_symmetry_1
C24 N2 C13 108.2(3) .
C24 N2 C25 125.7(3) .
C13 N2 C25 126.1(3) .
C39 N1 C40 110.1(3) .
C39 N1 C41 124.8(4) .
C40 N1 C41 124.9(4) .
C12 N3 C31 125.5(3) .
C1 N3 C12 108.7(3) .
C1 N3 C31 125.5(3) .
N2 C24 C19 109.0(3) .
C23 C24 N2 129.4(4) .
C23 C24 C19 121.5(4) .
C33 C34 C38 121.1(4) .
C33 C34 C35 118.7(4) .
C35 C34 C38 120.2(3) .
C29 C28 C37 120.7(4) .
C27 C28 C37 120.8(4) .
C27 C28 C29 118.5(4) .
C34 C33 H009 119.6 .
C32 C33 C34 120.8(4) .
C32 C33 H009 119.6 .
O2 C39 N1 124.4(4) .
O2 C39 C38 128.5(4) .
N1 C39 C38 107.1(3) .
C28 C37 C40 121.3(4) .
C38 C37 C28 130.6(4) .
C38 C37 C40 108.0(4) .
C25 C26 H00C 119.8 .
C27 C26 H00C 119.8 .
C27 C26 C25 120.5(4) .
O1 C40 N1 125.2(4) .
O1 C40 C37 128.0(4) .
N1 C40 C37 106.8(3) .
N3 C12 C7 108.7(4) .
C11 C12 N3 129.6(4) .
C11 C12 C7 121.7(4) .
C34 C38 C39 122.6(3) .
C37 C38 C34 129.5(4) .
C37 C38 C39 107.9(4) .
C24 C19 C18 107.0(4) .
C20 C19 C24 119.8(4) .
C20 C19 C18 133.1(4) .
N2 C13 C18 108.7(4) .
C14 C13 N2 129.7(4) .
C14 C13 C18 121.6(4) .
C26 C25 N2 120.6(4) .
C30 C25 N2 120.0(4) .
C30 C25 C26 119.4(4) .
C28 C29 H00J 119.4 .
C30 C29 C28 121.2(4) .
C30 C29 H00J 119.4 .
C31 C36 H00K 119.6 .
C31 C36 C35 120.7(4) .
C35 C36 H00K 119.6 .
C36 C31 N3 120.3(4) .
C32 C31 N3 120.3(4) .
C32 C31 C36 119.4(4) .
C25 C30 H00M 120.0 .
C29 C30 C25 119.9(4) .
C29 C30 H00M 120.0 .
C33 C32 C31 120.3(4) .
C33 C32 H00N 119.9 .
C31 C32 H00N 119.9 .
N3 C1 C2 129.1(4) .
N3 C1 C6 109.0(4) .
C2 C1 C6 121.8(4) .
C28 C27 H00P 119.8 .
C26 C27 C28 120.3(4) .
C26 C27 H00P 119.8 .
C24 C23 H00Q 121.3 .
C22 C23 C24 117.3(4) .
C22 C23 H00Q 121.3 .
C23 C22 H00R 119.3 .
C21 C22 C23 121.4(4) .
C21 C22 H00R 119.3 .
C1 C2 H00S 121.4 .
C3 C2 C1 117.2(4) .
C3 C2 H00S 121.4 .
C34 C35 H00T 120.0 .
C36 C35 C34 120.0(4) .
C36 C35 H00T 120.0 .
C19 C20 H00U 120.8 .
C21 C20 C19 118.3(4) .
C21 C20 H00U 120.8 .
C13 C14 H00V 121.1 .
C13 C14 C15 117.8(4) .
C15 C14 H00V 121.1 .
C1 C6 C7 106.4(4) .
C5 C6 C1 118.9(4) .
C5 C6 C7 134.7(4) .
C22 C21 H00X 119.2 .
C20 C21 C22 121.5(4) .
C20 C21 H00X 119.2 .
C13 C18 C19 107.1(4) .
C17 C18 C19 133.6(4) .
C17 C18 C13 119.3(4) .
C12 C7 C6 107.2(4) .
C8 C7 C12 119.5(4) .
C8 C7 C6 133.3(5) .
C18 C17 H010 120.4 .
C16 C17 C18 119.3(4) .
C16 C17 H010 120.4 .
C12 C11 H011 121.3 .
C12 C11 C10 117.4(5) .
C10 C11 H011 121.3 .
C14 C15 H012 119.1 .
C14 C15 C16 121.8(5) .
C16 C15 H012 119.1 .
C2 C3 H013 119.2 .
C2 C3 C4 121.6(4) .
C4 C3 H013 119.2 .
C6 C5 H014 120.1 .
C4 C5 C6 119.8(4) .
C4 C5 H014 120.1 .
N1 C41 H01A 108.6 .
N1 C41 H01B 108.6 .
N1 C41 C42 114.5(4) .
H01A C41 H01B 107.6 .
C42 C41 H01A 108.6 .
C42 C41 H01B 108.6 .
C3 C4 H016 119.7 .
C5 C4 C3 120.6(4) .
C5 C4 H016 119.7 .
C17 C16 C15 120.3(4) .
C17 C16 H017 119.9 .
C15 C16 H017 119.9 .
C11 C10 H018 119.1 .
C11 C10 C9 121.9(5) .
C9 C10 H018 119.1 .
C10 C9 H019 119.7 .
C8 C9 C10 120.7(4) .
C8 C9 H019 119.7 .
C7 C8 H01C 120.6 .
C9 C8 C7 118.8(5) .
C9 C8 H01C 120.6 .
C41 C42 H01D 107.0 .
C43 C42 C41 123.8(7) .
C43 C42 H01D 107.0 .
C43 C42 C47 99.3(8) .
C47 C42 C41 111.5(6) .
C47 C42 H01D 107.0 .
C42 C43 H0AA 121.1 .
C42 C43 C44 117.8(11) .
C44 C43 H0AA 121.1 .
C43 C44 H6A 107.2 .
C43 C44 H6B 107.2 .
H6A C44 H6B 106.8 .
C45 C44 C43 120.6(13) .
C45 C44 H6A 107.2 .
C45 C44 H6B 107.2 .
C44 C45 H3AA 105.1 .
C44 C45 H3AB 105.1 .
H3AA C45 H3AB 105.9 .
C46 C45 C44 128.7(14) .
C46 C45 H3AA 105.1 .
C46 C45 H3AB 105.1 .
C45 C46 H4A 109.5 .
C45 C46 H4B 109.5 .
C45 C46 H4C 109.5 .
H4A C46 H4B 109.5 .
H4A C46 H4C 109.5 .
H4B C46 H4C 109.5 .
C42 C47 H1AA 107.4 .
C42 C47 H1AB 107.4 .
C42 C47 C48 119.8(12) .
H1AA C47 H1AB 106.9 .
C48 C47 H1AA 107.4 .
C48 C47 H1AB 107.4 .
C47 C48 H2AA 108.1 .
C47 C48 H2AB 108.1 .
H2AA C48 H2AB 107.3 .
C50 C48 C47 116.8(14) 4_676
C50 C48 H2AA 108.1 4_676
C50 C48 H2AB 108.1 4_676
H1A C49 H1B 109.5 .
H1A C49 H1C 109.5 .
H1B C49 H1C 109.5 .
C50 C49 H1A 109.5 .
C50 C49 H1B 109.5 .
C50 C49 H1C 109.5 .
C48 C50 C49 117.0(10) 4_575
C48 C50 H2A 108.0 4_575
C48 C50 H2B 108.0 4_575
C49 C50 H2A 108.0 .
C49 C50 H2B 108.0 .
H2A C50 H2B 107.3 .

loop_
_geom_bond_atom_site_label_1
_geom_bond_atom_site_label_2
_geom_bond_distance
_geom_bond_site_symmetry_2
O2 C39 1.216(5) .
O1 C40 1.213(5) .
N2 C24 1.404(5) .
N2 C13 1.406(5) .
N2 C25 1.416(5) .
N1 C39 1.385(5) .
N1 C40 1.398(5) .
N1 C41 1.465(5) .
N3 C12 1.395(5) .
N3 C31 1.421(5) .
N3 C1 1.392(5) .
C24 C19 1.409(6) .
C24 C23 1.393(6) .
C34 C33 1.397(6) .
C34 C38 1.476(6) .
C34 C35 1.402(6) .
C28 C37 1.464(5) .
C28 C29 1.401(6) .
C28 C27 1.396(6) .
C33 H009 0.9300 .
C33 C32 1.385(6) .
C39 C38 1.506(6) .
C37 C40 1.503(6) .
C37 C38 1.353(6) .
C26 H00C 0.9300 .
C26 C25 1.396(6) .
C26 C27 1.384(6) .
C12 C7 1.408(6) .
C12 C11 1.388(6) .
C19 C20 1.403(6) .
C19 C18 1.448(6) .
C13 C14 1.382(6) .
C13 C18 1.414(6) .
C25 C30 1.390(6) .
C29 H00J 0.9300 .
C29 C30 1.379(6) .
C36 H00K 0.9300 .
C36 C31 1.389(6) .
C36 C35 1.390(6) .
C31 C32 1.388(6) .
C30 H00M 0.9300 .
C32 H00N 0.9300 .
C1 C2 1.396(6) .
C1 C6 1.413(6) .
C27 H00P 0.9300 .
C23 H00Q 0.9300 .
C23 C22 1.391(6) .
C22 H00R 0.9300 .
C22 C21 1.391(6) .
C2 H00S 0.9300 .
C2 C3 1.390(6) .
C35 H00T 0.9300 .
C20 H00U 0.9300 .
C20 C21 1.376(6) .
C14 H00V 0.9300 .
C14 C15 1.382(6) .
C6 C7 1.450(6) .
C6 C5 1.397(7) .
C21 H00X 0.9300 .
C18 C17 1.395(6) .
C7 C8 1.403(6) .
C17 H010 0.9300 .
C17 C16 1.378(7) .
C11 H011 0.9300 .
C11 C10 1.389(7) .
C15 H012 0.9300 .
C15 C16 1.398(7) .
C3 H013 0.9300 .
C3 C4 1.398(7) .
C5 H014 0.9300 .
C5 C4 1.372(7) .
C41 H01A 0.9700 .
C41 H01B 0.9700 .
C41 C42 1.470(7) .
C4 H016 0.9300 .
C16 H017 0.9300 .
C10 H018 0.9300 .
C10 C9 1.389(7) .
C9 H019 0.9300 .
C9 C8 1.381(7) .
C8 H01C 0.9300 .
C42 H01D 0.9800 .
C42 C43 1.351(13) .
C42 C47 1.452(13) .
C43 H0AA 0.9300 .
C43 C44 1.588(15) .
C44 H6A 0.9700 .
C44 H6B 0.9700 .
C44 C45 1.554(19) .
C45 H3AA 0.9700 .
C45 H3AB 0.9700 .
C45 C46 1.457(15) .
C46 H4A 0.9600 .
C46 H4B 0.9600 .
C46 H4C 0.9600 .
C47 H1AA 0.9700 .
C47 H1AB 0.9700 .
C47 C48 1.553(15) .
C48 H2AA 0.9700 .
C48 H2AB 0.9700 .
C48 C50 1.540(18) 4_676
C49 H1A 0.9600 .
C49 H1B 0.9600 .
C49 H1C 0.9600 .
C49 C50 1.550(18) .
C50 C48 1.540(18) 4_575
C50 H2A 0.9700 .
C50 H2B 0.9700 .

loop_
_geom_torsion_atom_site_label_1
_geom_torsion_atom_site_label_2
_geom_torsion_atom_site_label_3
_geom_torsion_atom_site_label_4
_geom_torsion
_geom_torsion_site_symmetry_4
O2 C39 C38 C34 1.0(6) .
O2 C39 C38 C37 -179.6(4) .
N2 C24 C19 C20 176.3(3) .
N2 C24 C19 C18 -1.8(4) .
N2 C24 C23 C22 -176.4(4) .
N2 C13 C14 C15 -176.2(4) .
N2 C13 C18 C19 -1.0(4) .
N2 C13 C18 C17 176.7(4) .
N2 C25 C30 C29 177.9(4) .
N1 C39 C38 C34 179.6(3) .
N1 C39 C38 C37 -1.0(4) .
N1 C41 C42 C43 56.0(9) .
N1 C41 C42 C47 174.3(7) .
N3 C12 C7 C6 1.9(5) .
N3 C12 C7 C8 -175.8(4) .
N3 C12 C11 C10 177.2(4) .
N3 C31 C32 C33 -178.0(4) .
N3 C1 C2 C3 176.3(4) .
N3 C1 C6 C7 1.6(5) .
N3 C1 C6 C5 -176.9(4) .
C24 N2 C13 C14 176.9(4) .
C24 N2 C13 C18 -0.1(4) .
C24 N2 C25 C26 -47.1(6) .
C24 N2 C25 C30 132.3(4) .
C24 C19 C20 C21 1.0(6) .
C24 C19 C18 C13 1.7(4) .
C24 C19 C18 C17 -175.5(4) .
C24 C23 C22 C21 0.1(6) .
C34 C33 C32 C31 0.5(6) .
C28 C37 C40 O1 -0.7(6) .
C28 C37 C40 N1 176.9(3) .
C28 C37 C38 C34 3.3(7) .
C28 C37 C38 C39 -176.0(4) .
C28 C29 C30 C25 2.2(6) .
C33 C34 C38 C39 34.5(5) .
C33 C34 C38 C37 -144.6(4) .
C33 C34 C35 C36 2.9(6) .
C39 N1 C40 O1 177.2(4) .
C39 N1 C40 C37 -0.5(4) .
C39 N1 C41 C42 87.0(6) .
C37 C28 C29 C30 -179.4(4) .
C37 C28 C27 C26 176.9(4) .
C26 C25 C30 C29 -2.6(6) .
C40 N1 C39 O2 179.6(4) .
C40 N1 C39 C38 0.9(4) .
C40 N1 C41 C42 -97.9(5) .
C40 C37 C38 C34 180.0(4) .
C40 C37 C38 C39 0.7(4) .
C12 N3 C31 C36 -122.4(4) .
C12 N3 C31 C32 57.1(6) .
C12 N3 C1 C2 -177.9(4) .
C12 N3 C1 C6 -0.4(5) .
C12 C7 C8 C9 -2.3(7) .
C12 C11 C10 C9 -1.2(7) .
C38 C34 C33 C32 177.6(4) .
C38 C34 C35 C36 -177.4(4) .
C38 C37 C40 O1 -177.8(4) .
C38 C37 C40 N1 -0.2(4) .
C19 C24 C23 C22 1.0(6) .
C19 C20 C21 C22 0.0(6) .
C19 C18 C17 C16 176.4(4) .
C13 N2 C24 C19 1.2(4) .
C13 N2 C24 C23 178.9(4) .
C13 N2 C25 C26 130.4(4) .
C13 N2 C25 C30 -50.1(6) .
C13 C14 C15 C16 0.7(7) .
C13 C18 C17 C16 -0.5(6) .
C25 N2 C24 C19 179.1(3) .
C25 N2 C24 C23 -3.2(6) .
C25 N2 C13 C14 -1.0(7) .
C25 N2 C13 C18 -178.0(3) .
C25 C26 C27 C28 2.7(6) .
C29 C28 C37 C40 -129.1(4) .
C29 C28 C37 C38 47.2(6) .
C29 C28 C27 C26 -3.0(6) .
C36 C31 C32 C33 1.5(6) .
C31 N3 C12 C7 172.7(4) .
C31 N3 C12 C11 -5.5(7) .
C31 N3 C1 C2 8.5(7) .
C31 N3 C1 C6 -174.0(4) .
C31 C36 C35 C34 -1.0(6) .
C1 N3 C12 C7 -0.9(5) .
C1 N3 C12 C11 -179.1(4) .
C1 N3 C31 C36 50.1(6) .
C1 N3 C31 C32 -130.3(4) .
C1 C2 C3 C4 0.9(7) .
C1 C6 C7 C12 -2.1(5) .
C1 C6 C7 C8 175.1(5) .
C1 C6 C5 C4 -0.6(7) .
C27 C28 C37 C40 50.9(5) .
C27 C28 C37 C38 -132.8(4) .
C27 C28 C29 C30 0.6(6) .
C27 C26 C25 N2 179.7(4) .
C27 C26 C25 C30 0.2(6) .
C23 C24 C19 C20 -1.6(6) .
C23 C24 C19 C18 -179.7(4) .
C23 C22 C21 C20 -0.6(6) .
C2 C1 C6 C7 179.2(4) .
C2 C1 C6 C5 0.8(7) .
C2 C3 C4 C5 -0.8(7) .
C35 C34 C33 C32 -2.7(6) .
C35 C34 C38 C39 -145.1(4) .
C35 C34 C38 C37 35.7(6) .
C35 C36 C31 N3 178.2(4) .
C35 C36 C31 C32 -1.3(6) .
C20 C19 C18 C13 -176.1(4) .
C20 C19 C18 C17 6.7(8) .
C14 C13 C18 C19 -178.3(4) .
C14 C13 C18 C17 -0.6(6) .
C14 C15 C16 C17 -1.8(7) .
C6 C1 C2 C3 -0.9(6) .
C6 C7 C8 C9 -179.3(5) .
C6 C5 C4 C3 0.6(7) .
C18 C19 C20 C21 178.6(4) .
C18 C13 C14 C15 0.5(6) .
C18 C17 C16 C15 1.7(7) .
C7 C12 C11 C10 -0.8(6) .
C7 C6 C5 C4 -178.5(5) .
C11 C12 C7 C6 -179.8(4) .
C11 C12 C7 C8 2.5(7) .
C11 C10 C9 C8 1.3(8) .
C5 C6 C7 C12 176.0(5) .
C5 C6 C7 C8 -6.8(9) .
C41 N1 C39 O2 -4.7(6) .
C41 N1 C39 C38 176.7(4) .
C41 N1 C40 O1 1.5(6) .
C41 N1 C40 C37 -176.2(4) .
C41 C42 C43 C44 -173.4(8) .
C41 C42 C47 C48 -168.2(9) .
C10 C9 C8 C7 0.5(7) .
C42 C43 C44 C45 -176.2(12) .
C42 C47 C48 C50 -178.4(10) 4_676
C43 C42 C47 C48 -36.1(13) .
C43 C44 C45 C46 175.4(14) .
C47 C42 C43 C44 62.7(12) .
